data_7224168
loop_
_publ_author_name
'Chen, Li-Zhuang'
'Pan, Qi-Jian'
'Cao, Xing-Xing'
'Wang, Fang-Ming'

_publ_section_title
;
 Crystal structure, magnetism, and dielectric properties based on the
 axially chiral ligand
 2,2&#x2032;-dinitro-4,4&#x2032;-biphenyldicarboxylic acid
;
_journal_issue 11
_journal_name_full CrystEngComm
_journal_page_first 1944
_journal_paper_doi 10.1039/C5CE02426A
_journal_volume 18
_journal_year 2016
_chemical_formula_moiety 'C67 H38 N11 O26 Zn4, 9(H2 O)'
_chemical_formula_sum 'C67 H56 N11 O35 Zn4'
_chemical_formula_weight 1836.70
_space_group_crystal_system monoclinic
_space_group_IT_number 15
_space_group_name_Hall '-C 2yc'
_space_group_name_H-M_alt 'C 1 2/c 1'
_symmetry_space_group_name_Hall '-C 2yc'
_symmetry_space_group_name_H-M 'C 1 2/c 1'
_atom_sites_solution_hydrogens mixed
_audit_creation_method SHELXL-2014/7
_audit_update_record
;
2016-01-29 deposited with the CCDC.
2016-02-09 downloaded from the CCDC.
;
_cell_angle_alpha 90
_cell_angle_beta 113.035(2)
_cell_angle_gamma 90
_cell_formula_units_Z 4
_cell_length_a 25.151(3)
_cell_length_b 10.4057(13)
_cell_length_c 30.589(5)
_cell_measurement_reflns_used 2176
_cell_measurement_temperature 123(2)
_cell_measurement_theta_max 22.01
_cell_measurement_theta_min 2.68
_cell_volume 7367.2(18)
_computing_cell_refinement 'Bruker SMART'
_computing_data_collection 'Bruker SMART'
_computing_data_reduction 'Bruker SAINT'
_computing_molecular_graphics 'Bruker SHELXTL'
_computing_publication_material 'Bruker SHELXTL'
_computing_structure_refinement 'SHELXL-2014/7 (Sheldrick, 2014)'
_computing_structure_solution 'Bruker SHELXTL'
_diffrn_ambient_temperature 123(2)
_diffrn_measured_fraction_theta_full 0.999
_diffrn_measured_fraction_theta_max 0.999
_diffrn_measurement_device_type 'CCD area detector'
_diffrn_measurement_method 'phi and omega scans'
_diffrn_radiation_type MoK\a
_diffrn_radiation_wavelength 0.71073
_diffrn_reflns_av_R_equivalents 0.0940
_diffrn_reflns_av_unetI/netI 0.1035
_diffrn_reflns_Laue_measured_fraction_full 0.999
_diffrn_reflns_Laue_measured_fraction_max 0.999
_diffrn_reflns_limit_h_max 30
_diffrn_reflns_limit_h_min -28
_diffrn_reflns_limit_k_max 12
_diffrn_reflns_limit_k_min -12
_diffrn_reflns_limit_l_max 37
_diffrn_reflns_limit_l_min -37
_diffrn_reflns_number 27887
_diffrn_reflns_point_group_measured_fraction_full 0.999
_diffrn_reflns_point_group_measured_fraction_max 0.999
_diffrn_reflns_theta_full 25.242
_diffrn_reflns_theta_max 25.678
_diffrn_reflns_theta_min 1.447
_exptl_absorpt_coefficient_mu 1.390
_exptl_absorpt_correction_T_max 0.751
_exptl_absorpt_correction_T_min 0.667
_exptl_absorpt_correction_type multi-scan
_exptl_absorpt_process_details sadabs
_exptl_crystal_colour 'light yellow'
_exptl_crystal_density_diffrn 1.656
_exptl_crystal_description block
_exptl_crystal_F_000 3740
_exptl_crystal_size_max 0.300
_exptl_crystal_size_mid 0.300
_exptl_crystal_size_min 0.200
_platon_squeeze_details
;
;
_refine_diff_density_max 1.467
_refine_diff_density_min -1.012
_refine_diff_density_rms 0.251
_refine_ls_extinction_method none
_refine_ls_goodness_of_fit_ref 1.035
_refine_ls_hydrogen_treatment constr
_refine_ls_matrix_type full
_refine_ls_number_parameters 651
_refine_ls_number_reflns 6995
_refine_ls_number_restraints 1210
_refine_ls_restrained_S_all 1.021
_refine_ls_R_factor_all 0.1346
_refine_ls_R_factor_gt 0.0849
_refine_ls_shift/su_max 0.001
_refine_ls_shift/su_mean 0.000
_refine_ls_structure_factor_coef Fsqd
_refine_ls_weighting_details 'w=1/[\s^2^(Fo^2^)+(0.1510P)^2^+0.5363P] where P=(Fo^2^+2Fc^2^)/3'
_refine_ls_weighting_scheme calc
_refine_ls_wR_factor_gt 0.2300
_refine_ls_wR_factor_ref 0.2560
_reflns_Friedel_coverage 0.000
_reflns_number_gt 3922
_reflns_number_total 6995
_reflns_threshold_expression 'I > 2\s(I)'
_cod_data_source_file c5ce02426a2.cif
_cod_data_source_block www
_cod_depositor_comments 'Adding full bibliography for 7224168--7224173.cif.'
_cod_database_code 7224168
_shelx_shelxl_version_number 2014/7
_shelx_space_group_comment
;
The symmetry employed for this shelxl refinement is uniquely defined
by the following loop, which should always be used as a source of
symmetry information in preference to the above space-group names.
They are only intended as comments.
;
_shelx_estimated_absorpt_t_min 0.681
_shelx_estimated_absorpt_t_max 0.768

loop_
_space_group_symop_operation_xyz
'x, y, z'
'-x, y, -z+1/2'
'x+1/2, y+1/2, z'
'-x+1/2, y+1/2, -z+1/2'
'-x, -y, -z'
'x, -y, z-1/2'
'-x+1/2, -y+1/2, -z'
'x+1/2, -y+1/2, z-1/2'

loop_
_atom_site_label
_atom_site_type_symbol
_atom_site_fract_x
_atom_site_fract_y
_atom_site_fract_z
_atom_site_U_iso_or_equiv
_atom_site_adp_type
_atom_site_occupancy
_atom_site_site_symmetry_order
_atom_site_calc_flag
_atom_site_refinement_flags_posn
_atom_site_refinement_flags_adp
_atom_site_refinement_flags_occupancy
_atom_site_disorder_assembly
_atom_site_disorder_group
Zn1 Zn 0.25698(4) 0.53664(9) -0.01051(3) 0.0332(3) Uani 1 1 d . U . . .
Zn2 Zn 0.19773(4) 0.29206(9) 0.01146(3) 0.0327(3) Uani 1 1 d . U . . .
O1 O 0.1841(3) 0.4768(6) 0.0377(2) 0.0499(15) Uani 1 1 d . U . . .
O2 O 0.2494(3) 0.6296(6) 0.04312(19) 0.0463(14) Uani 1 1 d . U . . .
O3 O 0.1225(6) 0.3953(14) 0.1636(4) 0.165(5) Uani 1 1 d D U . . .
O4 O 0.1751(8) 0.4502(13) 0.2362(4) 0.194(6) Uani 1 1 d D U . . .
O5 O 0.2306(2) 0.2291(6) 0.08078(19) 0.0428(13) Uani 1 1 d . U . . .
O6 O 0.3078(2) 0.3575(6) 0.11160(18) 0.0468(15) Uani 1 1 d . U . . .
O7 O 0.1437(9) 0.012(2) 0.1712(6) 0.272(10) Uani 1 1 d D U . . .
O8 O 0.1588(7) 0.0636(17) 0.2416(5) 0.208(7) Uani 1 1 d D U . . .
O9 O -0.0483(13) 0.273(3) -0.1630(7) 0.209(12) Uani 0.494(11) 1 d D U P . .
O9' O 0.0350(17) 0.705(4) -0.2826(13) 0.300(17) Uani 0.506(11) 1 d D U P . .
O10 O -0.0546(10) 0.213(2) -0.2301(8) 0.134(7) Uani 0.494(11) 1 d D U P . .
O10' O 0.1150(16) 0.708(4) -0.2327(14) 0.306(18) Uani 0.506(11) 1 d D U P . .
O11 O 0.1541(2) 0.3662(6) -0.05856(19) 0.0429(13) Uani 1 1 d . U . . .
O12 O 0.1950(2) 0.5439(6) -0.07321(18) 0.0418(13) Uani 1 1 d . U . . .
O13 O 0.27735(19) 0.3661(5) 0.01597(16) 0.0294(11) Uani 1 1 d . U . . .
H13 H 0.3034 0.3744 0.0503 0.035 Uiso 1 1 calc R U . . .
C1 C 0.2163(4) 0.5686(9) 0.0583(3) 0.049(2) Uani 1 1 d . U . . .
C2 C 0.2175(5) 0.6073(9) 0.1066(3) 0.059(2) Uani 1 1 d . U . . .
C3 C 0.2479(5) 0.7096(10) 0.1309(3) 0.068(3) Uani 1 1 d . U . . .
H3 H 0.2676 0.7636 0.1170 0.081 Uiso 1 1 calc R U . . .
C4 C 0.2503(6) 0.7360(12) 0.1765(4) 0.078(3) Uani 1 1 d . U . . .
H4 H 0.2718 0.8085 0.1929 0.093 Uiso 1 1 calc R U . . .
C5 C 0.2249(6) 0.6670(12) 0.1972(4) 0.084(3) Uani 1 1 d . U . . .
C6 C 0.1918(6) 0.5559(12) 0.1719(5) 0.093(4) Uani 1 1 d D U . . .
C7 C 0.1868(5) 0.5296(10) 0.1262(4) 0.076(3) Uani 1 1 d . U . . .
H7 H 0.1633 0.4609 0.1086 0.091 Uiso 1 1 calc R U . . .
C8 C 0.2701(4) 0.2829(8) 0.1145(3) 0.0391(19) Uani 1 1 d . U . . .
C9 C 0.2723(4) 0.2542(10) 0.1633(3) 0.053(2) Uani 1 1 d . U . . .
C10 C 0.3150(5) 0.2973(12) 0.2031(3) 0.076(3) Uani 1 1 d . U . . .
H10 H 0.3445 0.3497 0.2004 0.091 Uiso 1 1 calc R U . . .
C11 C 0.3171(6) 0.2667(12) 0.2483(4) 0.087(4) Uani 1 1 d . U . . .
H11 H 0.3485 0.2961 0.2757 0.105 Uiso 1 1 calc R U . . .
C12 C 0.2737(6) 0.1939(11) 0.2534(4) 0.080(3) Uani 1 1 d . U . . .
C13 C 0.2278(6) 0.1534(12) 0.2116(5) 0.090(3) Uani 1 1 d D U . . .
C14 C 0.2295(5) 0.1796(11) 0.1685(4) 0.073(3) Uani 1 1 d . U . . .
H14 H 0.2001 0.1452 0.1408 0.087 Uiso 1 1 calc R U . . .
C15 C 0.1572(3) 0.4558(9) -0.0837(3) 0.0401(18) Uani 1 1 d . U . . .
C16 C 0.1123(4) 0.4576(9) -0.1329(3) 0.053(2) Uani 1 1 d . U . . .
C17 C 0.1135(6) 0.5322(14) -0.1683(4) 0.100(4) Uani 1 1 d . U . . .
H17 H 0.1455 0.5881 -0.1617 0.120 Uiso 1 1 calc R U . . .
C18 C 0.0697(7) 0.5327(16) -0.2150(5) 0.118(5) Uani 1 1 d D U . . .
C19 C 0.0238(5) 0.4528(12) -0.2246(4) 0.083(3) Uani 1 1 d . U . . .
C20 C 0.0214(6) 0.3731(17) -0.1902(6) 0.133(5) Uani 1 1 d D U . . .
C21 C 0.0663(6) 0.3741(16) -0.1469(5) 0.129(5) Uani 1 1 d . U . . .
H21 H 0.0663 0.3120 -0.1241 0.155 Uiso 1 1 d R U . . .
C22 C -0.1333(12) 0.175(3) 0.0191(10) 0.037(5) Uani 0.5 1 d . U P A 1
H22A H -0.1424 0.2005 0.0455 0.044 Uiso 0.5 1 d R U P A 1
C23 C -0.1487(9) 0.057(2) -0.0480(7) 0.037(4) Uani 0.5 1 d D U P A 1
H23A H -0.1710 -0.0048 -0.0712 0.044 Uiso 0.5 1 d R U P A 1
C22' C 0.3541(13) 0.712(3) 0.0147(12) 0.047(6) Uani 0.5 1 d . U P B 2
H22B H 0.3442 0.7288 0.0414 0.056 Uiso 0.5 1 d R U P B 2
C23' C 0.3369(10) 0.604(2) -0.0536(8) 0.041(5) Uani 0.5 1 d . U P B 2
H23B H 0.3113 0.5504 -0.0783 0.049 Uiso 0.5 1 d R U P B 2
C27' C 0.4500(9) 0.855(2) -0.0416(9) 0.069(5) Uani 0.5 1 d . U P B 2
C28' C 0.4959(10) 0.907(2) -0.0066(9) 0.076(5) Uani 0.5 1 d . U P B 2
H28' H 0.5011 0.8897 0.0253 0.091 Uiso 0.5 1 d R U P B 2
C29' C 0.5331(10) 0.989(2) -0.0161(10) 0.082(6) Uani 0.5 1 d . U P B 2
H29' H 0.5651 1.0252 0.0092 0.099 Uiso 0.5 1 d R U P B 2
N1 N 0.1136(11) 0.2453(17) 0.0040(11) 0.046(4) Uani 0.5 1 d . U P A 1
C29 C 0.0971(8) 0.2603(15) 0.0396(8) 0.040(3) Uani 0.5 1 d . U P A 1
H29A H 0.1257 0.2933 0.0685 0.048 Uiso 0.5 1 d R U P A 1
C30 C 0.0731(8) 0.2024(15) -0.0376(7) 0.045(4) Uani 0.5 1 d . U P A 1
H30A H 0.0827 0.1934 -0.0649 0.054 Uiso 0.5 1 d R U P A 1
C30' C 0.4834(10) 0.953(2) -0.0976(10) 0.090(6) Uani 0.5 1 d . U P B 2
H30' H 0.4792 0.9646 -0.1296 0.108 Uiso 0.5 1 d R U P B 2
C31' C 0.4467(10) 0.869(2) -0.0874(9) 0.082(6) Uani 0.5 1 d . U P B 2
H31' H 0.4167 0.8286 -0.1133 0.098 Uiso 0.5 1 d R U P B 2
C24 C -0.0796(7) 0.2120(17) 0.0221(6) 0.036(3) Uani 0.5 1 d . U P A 1
H24A H -0.0567 0.2698 0.0467 0.043 Uiso 0.5 1 d R U P A 1
C25 C -0.0949(6) 0.0861(15) -0.0461(5) 0.030(3) Uani 0.5 1 d . U P A 1
H25A H -0.0830 0.0551 -0.0704 0.036 Uiso 0.5 1 d R U P A 1
C26 C -0.0587(6) 0.1615(14) -0.0099(5) 0.029(3) Uani 0.5 1 d . U P A 1
C27 C 0.0010(7) 0.1868(13) -0.0058(5) 0.036(3) Uani 0.5 1 d . U P A 1
C28 C 0.0439(6) 0.2326(13) 0.0375(5) 0.037(3) Uani 0.5 1 d . U P A 1
H28A H 0.0345 0.2439 0.0648 0.044 Uiso 0.5 1 d R U P A 1
C31 C 0.0190(7) 0.1742(13) -0.0416(5) 0.041(3) Uani 0.5 1 d . U P A 1
H31A H -0.0083 0.1458 -0.0720 0.050 Uiso 0.5 1 d R U P A 1
C24' C 0.3953(8) 0.7889(19) 0.0072(7) 0.055(4) Uani 0.5 1 d . U P B 2
H24B H 0.4150 0.8559 0.0292 0.066 Uiso 0.5 1 d R U P B 2
C25' C 0.3785(9) 0.666(2) -0.0619(8) 0.064(5) Uani 0.5 1 d . U P B 2
H25B H 0.3891 0.6405 -0.0875 0.077 Uiso 0.5 1 d R U P B 2
C26' C 0.4077(8) 0.7689(19) -0.0321(7) 0.056(4) Uani 0.5 1 d . U P B 2
N1A N 0.1173(11) 0.2062(17) 0.0047(10) 0.034(3) Uani 0.5 1 d . U P A 3
C29A C 0.0983(9) 0.1955(18) 0.0415(8) 0.049(4) Uani 0.5 1 d . U P A 3
H29B H 0.1170 0.2460 0.0692 0.059 Uiso 0.5 1 calc R U P A 3
C30A C 0.0870(7) 0.1344(15) -0.0332(7) 0.043(4) Uani 0.5 1 d . U P A 3
H30B H 0.0970 0.1391 -0.0601 0.051 Uiso 0.5 1 calc R U P A 3
C27A C 0.0229(6) 0.0401(15) 0.0009(6) 0.043(4) Uani 0.5 1 d . U P A 3
C28A C 0.0542(7) 0.1164(16) 0.0402(6) 0.052(4) Uani 0.5 1 d . U P A 3
H28B H 0.0445 0.1131 0.0673 0.063 Uiso 0.5 1 calc R U P A 3
C31A C 0.0404(6) 0.0510(16) -0.0361(6) 0.053(4) Uani 0.5 1 d . U P A 3
H31B H 0.0212 0.0023 -0.0642 0.063 Uiso 0.5 1 calc R U P A 3
N1' N 0.5258(9) 1.010(2) -0.0621(9) 0.090(5) Uani 0.5 1 d . U P . .
N2 N -0.1669(9) 0.111(3) -0.0150(9) 0.027(4) Uani 0.5 1 d D U P . .
N2' N 0.3200(11) 0.615(4) -0.0163(11) 0.040(5) Uani 0.5 1 d . U P . .
N3 N 0.1633(7) 0.4688(14) 0.1915(5) 0.144(5) Uani 1 1 d D U . . .
N4 N 0.1805(6) 0.0792(13) 0.2096(5) 0.125(4) Uani 1 1 d D U . . .
N5 N -0.0256(8) 0.287(2) -0.1943(8) 0.139(8) Uani 0.494(11) 1 d D U P . .
N5' N 0.0689(14) 0.642(2) -0.2448(9) 0.202(11) Uani 0.506(11) 1 d D U P . .

loop_
_atom_site_aniso_label
_atom_site_aniso_U_11
_atom_site_aniso_U_22
_atom_site_aniso_U_33
_atom_site_aniso_U_23
_atom_site_aniso_U_13
_atom_site_aniso_U_12
Zn1 0.0305(5) 0.0497(6) 0.0194(5) -0.0040(4) 0.0097(4) -0.0066(4)
Zn2 0.0248(5) 0.0513(6) 0.0259(5) -0.0048(4) 0.0141(4) -0.0077(4)
O1 0.051(4) 0.062(4) 0.042(3) -0.013(3) 0.024(3) -0.003(3)
O2 0.062(4) 0.053(3) 0.031(3) -0.003(3) 0.026(3) -0.008(3)
O3 0.196(12) 0.203(12) 0.138(9) 0.008(8) 0.112(9) -0.073(9)
O4 0.343(18) 0.173(11) 0.122(8) -0.027(8) 0.152(10) -0.067(12)
O5 0.039(3) 0.063(4) 0.033(3) -0.002(3) 0.021(2) -0.007(3)
O6 0.050(3) 0.069(4) 0.024(3) -0.003(3) 0.017(3) -0.016(3)
O7 0.282(18) 0.36(2) 0.163(12) -0.073(13) 0.072(12) -0.176(16)
O8 0.274(16) 0.250(15) 0.162(10) 0.038(10) 0.154(12) -0.036(12)
O9 0.21(2) 0.32(3) 0.077(12) 0.044(14) 0.043(14) -0.08(2)
O9' 0.31(3) 0.28(3) 0.23(2) 0.159(19) 0.022(18) -0.04(2)
O10 0.131(8) 0.130(7) 0.133(7) -0.007(4) 0.043(4) 0.000(4)
O10' 0.28(2) 0.33(3) 0.25(3) 0.12(2) 0.049(19) -0.15(2)
O11 0.025(3) 0.067(4) 0.033(3) 0.000(3) 0.007(2) -0.004(3)
O12 0.036(3) 0.058(4) 0.026(3) 0.006(2) 0.006(2) 0.001(3)
O13 0.024(2) 0.044(3) 0.018(2) -0.004(2) 0.007(2) -0.004(2)
C1 0.062(6) 0.057(5) 0.036(4) -0.007(4) 0.027(4) 0.002(4)
C2 0.097(7) 0.054(5) 0.043(5) -0.011(4) 0.045(5) 0.000(5)
C3 0.097(8) 0.069(6) 0.048(5) -0.013(5) 0.040(5) -0.013(5)
C4 0.109(8) 0.087(7) 0.053(6) -0.026(5) 0.049(6) -0.016(6)
C5 0.134(10) 0.079(7) 0.062(6) -0.006(5) 0.063(6) 0.007(6)
C6 0.151(10) 0.086(7) 0.082(7) -0.007(5) 0.086(7) -0.010(6)
C7 0.122(9) 0.064(6) 0.074(6) -0.016(5) 0.075(6) -0.013(6)
C8 0.041(4) 0.055(5) 0.023(3) -0.003(4) 0.015(3) -0.010(4)
C9 0.062(6) 0.074(6) 0.031(4) 0.000(4) 0.026(4) -0.017(5)
C10 0.095(7) 0.110(8) 0.025(4) 0.002(5) 0.026(4) -0.027(6)
C11 0.129(9) 0.103(8) 0.035(5) -0.003(5) 0.036(6) -0.021(7)
C12 0.130(8) 0.074(7) 0.059(5) 0.011(5) 0.062(5) -0.001(6)
C13 0.129(8) 0.097(8) 0.073(6) 0.006(6) 0.070(6) -0.015(6)
C14 0.089(7) 0.090(7) 0.054(5) -0.003(5) 0.043(5) -0.016(6)
C15 0.029(4) 0.062(5) 0.032(4) -0.004(4) 0.015(3) 0.001(4)
C16 0.052(3) 0.056(3) 0.050(3) 0.0015(18) 0.0188(18) -0.0006(19)
C17 0.095(8) 0.142(10) 0.051(5) 0.010(6) 0.015(5) -0.035(7)
C18 0.110(9) 0.167(11) 0.061(6) 0.030(7) 0.014(6) -0.039(8)
C19 0.082(4) 0.085(4) 0.081(3) -0.001(2) 0.030(2) 0.000(2)
C20 0.083(8) 0.176(11) 0.094(8) 0.047(8) -0.016(6) -0.040(7)
C21 0.102(9) 0.147(11) 0.090(8) 0.029(8) -0.016(6) -0.059(8)
C22 0.031(9) 0.052(13) 0.031(9) -0.008(8) 0.016(8) 0.001(8)
C23 0.030(8) 0.046(11) 0.027(8) -0.010(8) 0.003(7) -0.003(8)
C22' 0.043(12) 0.044(12) 0.047(10) -0.010(9) 0.011(9) -0.004(9)
C23' 0.034(10) 0.057(12) 0.036(9) -0.006(8) 0.018(8) 0.001(8)
C27' 0.052(9) 0.065(10) 0.082(9) 0.020(9) 0.019(7) 0.001(7)
C28' 0.065(10) 0.070(11) 0.088(9) 0.014(9) 0.023(8) -0.005(8)
C29' 0.048(10) 0.089(13) 0.107(10) 0.012(11) 0.028(9) -0.004(8)
N1 0.032(6) 0.079(10) 0.034(6) -0.008(8) 0.021(5) -0.015(8)
C29 0.029(6) 0.058(8) 0.041(6) -0.007(7) 0.021(5) -0.010(7)
C30 0.039(6) 0.065(9) 0.037(6) -0.004(7) 0.021(5) -0.018(7)
C30' 0.074(12) 0.093(13) 0.105(10) 0.016(10) 0.038(9) -0.019(9)
C31' 0.074(11) 0.085(12) 0.088(9) 0.006(10) 0.035(9) -0.022(9)
C24 0.026(7) 0.045(9) 0.035(8) -0.011(6) 0.009(6) -0.010(7)
C25 0.026(6) 0.042(8) 0.022(6) 0.005(5) 0.010(5) 0.000(6)
C26 0.022(6) 0.030(7) 0.037(7) 0.005(5) 0.015(5) -0.007(5)
C27 0.028(6) 0.049(8) 0.034(7) -0.004(6) 0.016(5) -0.009(6)
C28 0.023(5) 0.053(8) 0.041(6) -0.014(6) 0.020(5) -0.007(6)
C31 0.037(6) 0.061(8) 0.029(6) -0.014(6) 0.016(5) -0.019(6)
C24' 0.049(10) 0.043(9) 0.061(9) 0.001(8) 0.010(7) -0.003(7)
C25' 0.061(10) 0.088(11) 0.063(10) -0.007(8) 0.046(8) -0.017(8)
C26' 0.044(8) 0.056(9) 0.063(9) 0.011(7) 0.014(7) 0.005(6)
N1A 0.030(6) 0.040(7) 0.030(6) 0.003(6) 0.011(5) 0.000(6)
C29A 0.034(8) 0.073(11) 0.046(8) -0.013(9) 0.021(6) -0.009(7)
C30A 0.038(8) 0.058(10) 0.027(7) 0.011(7) 0.007(6) -0.016(7)
C27A 0.032(7) 0.059(9) 0.046(8) -0.003(7) 0.022(6) -0.010(6)
C28A 0.051(8) 0.062(9) 0.049(7) -0.007(7) 0.025(7) -0.014(7)
C31A 0.041(8) 0.076(10) 0.039(7) -0.004(7) 0.015(6) -0.024(7)
N1' 0.068(10) 0.084(11) 0.116(11) 0.019(10) 0.034(9) -0.014(8)
N2 0.018(8) 0.046(9) 0.018(7) 0.007(6) 0.009(6) -0.013(7)
N2' 0.041(9) 0.050(9) 0.036(9) -0.010(7) 0.022(7) -0.009(8)
N3 0.204(12) 0.151(10) 0.120(8) -0.007(8) 0.110(9) -0.052(8)
N4 0.125(4) 0.128(4) 0.124(4) 0.003(2) 0.052(2) -0.006(2)
N5 0.090(12) 0.196(15) 0.106(12) 0.021(10) 0.012(9) -0.058(11)
N5' 0.212(17) 0.208(17) 0.151(14) 0.089(12) 0.035(12) -0.060(12)

loop_
_atom_type_symbol
_atom_type_description
_atom_type_scat_dispersion_real
_atom_type_scat_dispersion_imag
_atom_type_scat_source
C C 0.0033 0.0016 'International Tables Vol C Tables 4.2.6.8 and 6.1.1.4'
N N 0.0061 0.0033 'International Tables Vol C Tables 4.2.6.8 and 6.1.1.4'
O O 0.0106 0.0060 'International Tables Vol C Tables 4.2.6.8 and 6.1.1.4'
Zn Zn 0.2839 1.4301 'International Tables Vol C Tables 4.2.6.8 and 6.1.1.4'
H H 0.0000 0.0000 'International Tables Vol C Tables 4.2.6.8 and 6.1.1.4'

loop_
_geom_angle_atom_site_label_1
_geom_angle_atom_site_label_2
_geom_angle_atom_site_label_3
_geom_angle
_geom_angle_site_symmetry_1
_geom_angle_site_symmetry_3
N2' Zn1 O13 110.3(13) . .
N2' Zn1 O12 106.0(11) . .
O13 Zn1 O12 115.3(2) . .
N2' Zn1 O2 103.2(8) . .
O13 Zn1 O2 101.4(2) . .
O12 Zn1 O2 120.0(2) . .
N2' Zn1 N2 5(2) . 3
O13 Zn1 N2 105.2(10) . 3
O12 Zn1 N2 108.6(7) . 3
O2 Zn1 N2 105.0(6) . 3
O13 Zn2 O5 95.9(2) 7 .
O13 Zn2 N1 103.1(7) 7 .
O5 Zn2 N1 91.1(8) . .
O13 Zn2 O13 83.4(2) 7 .
O5 Zn2 O13 93.51(19) . .
N1 Zn2 O13 171.6(5) . .
O13 Zn2 O11 89.9(2) 7 .
O5 Zn2 O11 172.4(2) . .
N1 Zn2 O11 82.7(8) . .
O13 Zn2 O11 92.03(19) . .
O13 Zn2 N1A 93.1(7) 7 .
O5 Zn2 N1A 87.1(7) . .
O13 Zn2 N1A 176.5(7) . .
O11 Zn2 N1A 87.7(7) . .
O13 Zn2 O1 169.3(2) 7 .
O5 Zn2 O1 87.6(2) . .
N1 Zn2 O1 87.0(6) . .
O13 Zn2 O1 86.3(2) . .
O11 Zn2 O1 87.6(2) . .
N1A Zn2 O1 97.2(6) . .
O13 Zn2 Zn2 42.27(13) 7 7
O5 Zn2 Zn2 96.26(15) . 7
N1 Zn2 Zn2 145.0(7) . 7
O13 Zn2 Zn2 41.14(13) . 7
O11 Zn2 Zn2 91.32(14) . 7
N1A Zn2 Zn2 135.4(7) . 7
O1 Zn2 Zn2 127.35(17) . 7
C1 O1 Zn2 134.5(6) . .
C1 O2 Zn1 110.4(5) . .
C8 O5 Zn2 125.2(5) . .
C15 O11 Zn2 140.3(5) . .
C15 O12 Zn1 117.1(5) . .
Zn1 O13 Zn2 129.6(2) . 7
Zn1 O13 Zn2 102.7(2) . .
Zn2 O13 Zn2 96.6(2) 7 .
Zn1 O13 H13 108.5 . .
Zn2 O13 H13 108.5 7 .
Zn2 O13 H13 108.5 . .
O1 C1 O2 125.8(8) . .
O1 C1 C2 117.0(8) . .
O2 C1 C2 117.1(8) . .
C3 C2 C7 120.4(9) . .
C3 C2 C1 122.4(9) . .
C7 C2 C1 117.3(9) . .
C2 C3 C4 119.8(10) . .
C2 C3 H3 120.1 . .
C4 C3 H3 120.1 . .
C5 C4 C3 123.2(11) . .
C5 C4 H4 118.4 . .
C3 C4 H4 118.4 . .
C4 C5 C6 118.3(10) . .
C4 C5 C12 124.3(12) . 4
C6 C5 C12 117.4(11) . 4
C7 C6 N3 116.0(11) . .
C7 C6 C5 120.0(10) . .
N3 C6 C5 124.0(11) . .
C6 C7 C2 118.2(10) . .
C6 C7 H7 120.9 . .
C2 C7 H7 120.9 . .
O5 C8 O6 126.8(7) . .
O5 C8 C9 116.1(7) . .
O6 C8 C9 117.2(7) . .
C10 C9 C14 117.7(9) . .
C10 C9 C8 122.5(8) . .
C14 C9 C8 119.7(8) . .
C9 C10 C11 121.6(11) . .
C9 C10 H10 119.2 . .
C11 C10 H10 119.2 . .
C12 C11 C10 120.6(12) . .
C12 C11 H11 119.7 . .
C10 C11 H11 119.7 . .
C11 C12 C13 117.5(10) . .
C11 C12 C5 119.8(12) . 4_545
C13 C12 C5 122.6(11) . 4_545
C14 C13 N4 114.7(13) . .
C14 C13 C12 119.5(11) . .
N4 C13 C12 125.7(11) . .
C13 C14 C9 122.9(11) . .
C13 C14 H14 118.6 . .
C9 C14 H14 118.6 . .
O11 C15 O12 127.8(7) . .
O11 C15 C16 115.7(8) . .
O12 C15 C16 116.5(8) . .
C17 C16 C21 113.4(11) . .
C17 C16 C15 125.1(10) . .
C21 C16 C15 121.4(10) . .
C16 C17 C18 124.0(12) . .
C16 C17 H17 118.0 . .
C18 C17 H17 118.0 . .
C19 C18 C17 118.2(12) . .
C19 C18 N5' 122.9(17) . .
C17 C18 N5' 116.6(17) . .
C18 C19 C20 119.9(12) . .
C18 C19 C19 118.3(12) . 2_554
C20 C19 C19 121.8(12) . 2_554
C19 C20 C21 118.5(13) . .
C19 C20 N5 126.2(14) . .
C21 C20 N5 115.2(15) . .
C20 C21 C16 125.7(14) . .
C20 C21 H21 118.1 . .
C16 C21 H21 116.2 . .
N2 C22 C24 122(2) . .
N2 C22 N2' 12.4(18) . 3_445
C24 C22 N2' 133(3) . 3_445
N2 C22 H22A 123.1 . .
C24 C22 H22A 114.6 . .
N2' C22 H22A 111.8 3_445 .
C25 C23 N2 119.1(17) . .
C25 C23 N2' 128(2) . 3_445
N2 C23 N2' 9.4(18) . 3_445
C25 C23 H23A 117.7 . .
N2 C23 H23A 123.1 . .
N2' C23 H23A 114.7 3_445 .
N2 C22' C24' 117(3) 3 .
N2 C22' N2' 13.0(18) 3 .
C24' C22' N2' 126(3) . .
N2 C22' H22B 123.4 3 .
C24' C22' H22B 119.4 . .
N2' C22' H22B 114.1 . .
N2 C23' C25' 121(2) 3 .
N2 C23' N2' 13(2) 3 .
C25' C23' N2' 130(2) . .
N2 C23' H23B 120.6 3 .
C25' C23' H23B 118.0 . .
N2' C23' H23B 111.7 . .
C28' C27' C31' 117(2) . .
C28' C27' C26' 123(2) . .
C31' C27' C26' 120(2) . .
C27' C28' C29' 122(2) . .
C27' C28' C29' 103(2) . 5_675
C29' C28' C29' 97.4(19) . 5_675
C27' C28' C28' 123(2) . 5_675
C29' C28' C28' 53.8(15) . 5_675
C29' C28' C28' 43.6(12) 5_675 5_675
C27' C28' H28' 118.5 . .
C29' C28' H28' 119.8 . .
C29' C28' H28' 65.5 5_675 .
C28' C28' H28' 90.5 5_675 .
N1' C29' C28' 119(2) . .
N1' C29' C28' 116(2) . 5_675
C28' C29' C28' 82.6(19) . 5_675
N1' C29' H29' 120.2 . .
C28' C29' H29' 120.4 . .
C28' C29' H29' 76.1 5_675 .
C29 N1 C30 117(2) . .
C29 N1 Zn2 120.9(18) . .
C30 N1 Zn2 122(2) . .
N1 C29 C28 124(2) . .
N1 C29 H29A 116.1 . .
C28 C29 H29A 119.6 . .
C31 C30 N1 121(2) . .
C31 C30 H30A 119.1 . .
N1 C30 H30A 119.8 . .
N1' C30' C31' 119(2) . .
N1' C30' H30' 120.8 . .
C31' C30' H30' 119.8 . .
C27' C31' C30' 121(2) . .
C27' C31' H31' 120.7 . .
C30' C31' H31' 118.1 . .
C22 C24 C26 118.7(17) . .
C22 C24 H24A 120.2 . .
C26 C24 H24A 121.0 . .
C23 C25 C26 119.7(15) . .
C23 C25 H25A 119.9 . .
C26 C25 H25A 120.5 . .
C25 C26 C24 118.2(13) . .
C25 C26 C27 120.1(14) . .
C24 C26 C27 121.7(13) . .
C31 C27 C28 114.5(14) . .
C31 C27 C26 124.5(14) . .
C28 C27 C26 121.0(13) . .
C29 C28 C27 119.6(15) . .
C29 C28 H28A 120.8 . .
C27 C28 H28A 119.6 . .
C27 C31 C30 123.6(16) . .
C27 C31 H31A 118.5 . .
C30 C31 H31A 117.8 . .
C26' C24' C22' 120(2) . .
C26' C24' H24B 119.5 . .
C22' C24' H24B 120.9 . .
C23' C25' C26' 119.6(19) . .
C23' C25' H25B 120.4 . .
C26' C25' H25B 120.0 . .
C24' C26' C25' 116.2(18) . .
C24' C26' C27' 120.0(19) . .
C25' C26' C27' 123.8(19) . .
C30A N1A C29A 113(2) . .
C30A N1A Zn2 121(2) . .
C29A N1A Zn2 124.5(18) . .
C28A C29A N1A 124(2) . .
C28A C29A H29B 118.0 . .
N1A C29A H29B 118.0 . .
N1A C30A C31A 124(2) . .
N1A C30A H30B 117.8 . .
C31A C30A H30B 117.8 . .
C31A C27A C28A 114.2(15) . .
C31A C27A C27A 123(2) . 5
C28A C27A C27A 123(2) . 5
C29A C28A C27A 122.8(18) . .
C29A C28A H28B 118.6 . .
C27A C28A H28B 118.6 . .
C27A C31A C30A 121.3(17) . .
C27A C31A H31B 119.4 . .
C30A C31A H31B 119.4 . .
C30' N1' C29' 121(2) . .
N2' N2 C23' 111(10) 3_445 3_445
N2' N2 C22 111(9) 3_445 .
N2' N2 C22' 95(10) 3_445 3_445
C23' N2 C22' 122(3) 3_445 3_445
N2' N2 C23 126(9) 3_445 .
C22 N2 C23 121(2) . .
N2' N2 Zn1 31(10) 3_445 3_445
C23' N2 Zn1 117.2(18) 3_445 3_445
C22 N2 Zn1 118.3(17) . 3_445
C22' N2 Zn1 111.4(18) 3_445 3_445
C23 N2 Zn1 117.9(18) . 3_445
N2 N2' C23' 57(9) 3 .
N2 N2' C22 57(8) 3 3
N2 N2' C22' 72(9) 3 .
C23' N2' C22' 108(3) . .
N2 N2' C23 45(8) 3 3
C22 N2' C23 100(2) 3 3
N2 N2' Zn1 144(10) 3 .
C23' N2' Zn1 127(2) . .
C22 N2' Zn1 128(2) 3 .
C22' N2' Zn1 124(2) . .
C23 N2' Zn1 123(2) 3 .
O4 N3 O3 113.8(12) . .
O4 N3 C6 126.4(14) . .
O3 N3 C6 119.8(12) . .
O8 N4 O7 103.9(13) . .
O8 N4 C13 129.4(14) . .
O7 N4 C13 126.6(14) . .
O9 N5 O10 106.8(19) . .
O9 N5 C20 126(2) . .
O10 N5 C20 127(2) . .
O10' N5' O9' 101(3) . .
O10' N5' C18 117(3) . .
O9' N5' C18 142(3) . .

loop_
_geom_bond_atom_site_label_1
_geom_bond_atom_site_label_2
_geom_bond_distance
_geom_bond_site_symmetry_2
Zn1 N2' 1.85(3) .
Zn1 O13 1.935(5) .
Zn1 O12 1.943(5) .
Zn1 O2 1.976(5) .
Zn1 N2 2.117(17) 3
Zn2 O13 2.053(5) 7
Zn2 O5 2.058(5) .
Zn2 N1 2.09(3) .
Zn2 O13 2.099(5) .
Zn2 O11 2.132(5) .
Zn2 N1A 2.14(3) .
Zn2 O1 2.162(6) .
Zn2 Zn2 3.1005(17) 7
O1 C1 1.250(10) .
O2 C1 1.271(10) .
O3 N3 1.296(13) .
O4 N3 1.292(13) .
O5 C8 1.249(9) .
O6 C8 1.256(9) .
O7 N4 1.366(13) .
O8 N4 1.305(13) .
O9 N5 1.300(17) .
O9' N5' 1.319(18) .
O10 N5 1.306(17) .
O10' N5' 1.275(19) .
O11 C15 1.231(10) .
O12 C15 1.268(10) .
O13 Zn2 2.053(5) 7
O13 H13 1.0000 .
C1 C2 1.519(11) .
C2 C3 1.352(14) .
C2 C7 1.404(13) .
C3 C4 1.400(13) .
C3 H3 0.9500 .
C4 C5 1.282(15) .
C4 H4 0.9500 .
C5 C6 1.456(16) .
C5 C12 1.522(14) 4
C6 C7 1.382(14) .
C6 N3 1.425(9) .
C7 H7 0.9500 .
C8 C9 1.504(10) .
C9 C10 1.346(13) .
C9 C14 1.384(13) .
C10 C11 1.401(12) .
C10 H10 0.9500 .
C11 C12 1.388(16) .
C11 H11 0.9500 .
C12 C13 1.412(17) .
C12 C5 1.522(14) 4_545
C13 C14 1.364(14) .
C13 N4 1.399(9) .
C14 H14 0.9500 .
C15 C16 1.486(12) .
C16 C17 1.341(14) .
C16 C21 1.374(15) .
C17 C18 1.424(16) .
C17 H17 0.9500 .
C18 C19 1.358(17) .
C18 N5' 1.448(17) .
C19 C20 1.359(18) .
C19 C19 1.55(2) 2_554
C20 C21 1.363(17) .
C20 N5 1.448(16) .
C21 H21 0.9501 .
C22 N2 1.25(4) .
C22 C24 1.37(3) .
C22 N2' 1.39(4) 3_445
C22 H22A 0.9600 .
C23 C25 1.36(3) .
C23 N2 1.380(10) .
C23 N2' 1.59(4) 3_445
C23 H23A 0.9600 .
C22' N2 1.36(4) 3
C22' C24' 1.40(4) .
C22' N2' 1.42(4) .
C22' H22B 0.9602 .
C23' N2 1.22(4) 3
C23' C25' 1.33(3) .
C23' N2' 1.37(3) .
C23' H23B 0.9599 .
C27' C28' 1.34(3) .
C27' C31' 1.38(3) .
C27' C26' 1.50(3) .
C28' C29' 1.38(3) .
C28' C29' 1.61(3) 5_675
C28' C28' 1.98(5) 5_675
C28' H28' 0.9499 .
C29' N1' 1.36(3) .
C29' C28' 1.61(3) 5_675
C29' H29' 0.9500 .
N1 C29 1.32(4) .
N1 C30 1.36(3) .
C29 C28 1.35(2) .
C29 H29A 0.9597 .
C30 C31 1.35(2) .
C30 H30A 0.9600 .
C30' N1' 1.33(3) .
C30' C31' 1.39(3) .
C30' H30' 0.9503 .
C31' H31' 0.9500 .
C24 C26 1.38(2) .
C24 H24A 0.9600 .
C25 C26 1.37(2) .
C25 H25A 0.9597 .
C26 C27 1.48(2) .
C27 C31 1.35(2) .
C27 C28 1.42(2) .
C28 H28A 0.9598 .
C31 H31A 0.9600 .
C24' C26' 1.37(3) .
C24' H24B 0.9600 .
C25' C26' 1.41(3) .
C25' H25B 0.9602 .
N1A C30A 1.34(3) .
N1A C29A 1.39(4) .
C29A C28A 1.37(3) .
C29A H29B 0.9500 .
C30A C31A 1.43(2) .
C30A H30B 0.9500 .
C27A C31A 1.37(2) .
C27A C28A 1.40(2) .
C27A C27A 1.41(3) 5
C28A H28B 0.9500 .
C31A H31B 0.9500 .
N2 N2' 0.32(4) 3_445
N2 C23' 1.23(4) 3_445
N2 C22' 1.36(4) 3_445
N2 Zn1 2.117(17) 3_445
N2' N2 0.32(4) 3
N2' C22 1.39(4) 3
N2' C23 1.59(4) 3

loop_
_geom_torsion_atom_site_label_1
_geom_torsion_atom_site_label_2
_geom_torsion_atom_site_label_3
_geom_torsion_atom_site_label_4
_geom_torsion
_geom_torsion_site_symmetry_1
_geom_torsion_site_symmetry_4
Zn2 O1 C1 O2 55.9(13) . .
Zn2 O1 C1 C2 -121.5(8) . .
Zn1 O2 C1 O1 -12.5(12) . .
Zn1 O2 C1 C2 164.9(7) . .
O1 C1 C2 C3 -176.0(10) . .
O2 C1 C2 C3 6.3(15) . .
O1 C1 C2 C7 5.8(14) . .
O2 C1 C2 C7 -171.9(9) . .
C7 C2 C3 C4 2.0(18) . .
C1 C2 C3 C4 -176.0(10) . .
C2 C3 C4 C5 0(2) . .
C3 C4 C5 C6 0(2) . .
C3 C4 C5 C12 -179.5(12) . 4
C4 C5 C6 C7 -2(2) . .
C12 C5 C6 C7 177.3(12) 4 .
C4 C5 C6 N3 177.6(15) . .
C12 C5 C6 N3 -3(2) 4 .
N3 C6 C7 C2 -175.6(13) . .
C5 C6 C7 C2 4(2) . .
C3 C2 C7 C6 -4.1(18) . .
C1 C2 C7 C6 174.0(11) . .
Zn2 O5 C8 O6 -22.9(13) . .
Zn2 O5 C8 C9 157.4(6) . .
O5 C8 C9 C10 174.7(10) . .
O6 C8 C9 C10 -5.0(15) . .
O5 C8 C9 C14 -4.6(14) . .
O6 C8 C9 C14 175.7(9) . .
C14 C9 C10 C11 0.9(19) . .
C8 C9 C10 C11 -178.3(11) . .
C9 C10 C11 C12 -2(2) . .
C10 C11 C12 C13 0(2) . .
C10 C11 C12 C5 -177.1(12) . 4_545
C11 C12 C13 C14 4(2) . .
C5 C12 C13 C14 -179.3(12) 4_545 .
C11 C12 C13 N4 179.6(13) . .
C5 C12 C13 N4 -4(2) 4_545 .
N4 C13 C14 C9 178.4(12) . .
C12 C13 C14 C9 -6(2) . .
C10 C9 C14 C13 3.0(18) . .
C8 C9 C14 C13 -177.7(11) . .
Zn2 O11 C15 O12 2.0(14) . .
Zn2 O11 C15 C16 179.5(6) . .
Zn1 O12 C15 O11 1.5(11) . .
Zn1 O12 C15 C16 -176.0(6) . .
O11 C15 C16 C17 -167.7(11) . .
O12 C15 C16 C17 10.1(15) . .
O11 C15 C16 C21 8.1(15) . .
O12 C15 C16 C21 -174.1(11) . .
C21 C16 C17 C18 4(2) . .
C15 C16 C17 C18 -179.6(13) . .
C16 C17 C18 C19 0(3) . .
C16 C17 C18 N5' 163.2(16) . .
C17 C18 C19 C20 -2(3) . .
N5' C18 C19 C20 -163.8(18) . .
C17 C18 C19 C19 -179.8(13) . 2_554
N5' C18 C19 C19 18(2) . 2_554
C18 C19 C20 C21 -1(3) . .
C19 C19 C20 C21 176.9(15) 2_554 .
C18 C19 C20 N5 176.9(18) . .
C19 C19 C20 N5 -5(3) 2_554 .
C19 C20 C21 C16 6(3) . .
N5 C20 C21 C16 -172.0(17) . .
C17 C16 C21 C20 -8(3) . .
C15 C16 C21 C20 176.1(16) . .
C31' C27' C28' C29' 11(4) . .
C26' C27' C28' C29' -178(2) . .
C31' C27' C28' C29' 118(2) . 5_675
C26' C27' C28' C29' -71(3) . 5_675
C31' C27' C28' C28' 76(4) . 5_675
C26' C27' C28' C28' -113(3) . 5_675
C27' C28' C29' N1' -5(4) . .
C29' C28' C29' N1' -115(3) 5_675 .
C28' C28' C29' N1' -115(3) 5_675 .
C27' C28' C29' C28' 110(3) . 5_675
C29' C28' C29' C28' -0.005(2) 5_675 5_675
C30 N1 C29 C28 1.9(18) . .
Zn2 N1 C29 C28 179.9(12) . .
C29 N1 C30 C31 -1.2(13) . .
Zn2 N1 C30 C31 -179.3(10) . .
C28' C27' C31' C30' -12(4) . .
C26' C27' C31' C30' 177(2) . .
N1' C30' C31' C27' 7(4) . .
N2 C22 C24 C26 -9(4) . .
N2' C22 C24 C26 -16(4) 3_445 .
N2 C23 C25 C26 4(3) . .
N2' C23 C25 C26 9(3) 3_445 .
C23 C25 C26 C24 -4(2) . .
C23 C25 C26 C27 176.1(16) . .
C22 C24 C26 C25 6(3) . .
C22 C24 C26 C27 -173.7(18) . .
C25 C26 C27 C31 20.5(19) . .
C24 C26 C27 C31 -159.8(13) . .
C25 C26 C27 C28 -162.1(13) . .
C24 C26 C27 C28 18(2) . .
N1 C29 C28 C27 -1.6(18) . .
C31 C27 C28 C29 0.7(12) . .
C26 C27 C28 C29 -177.0(14) . .
C28 C27 C31 C30 -0.1(5) . .
C26 C27 C31 C30 177.4(13) . .
N1 C30 C31 C27 0.4(6) . .
N2 C22' C24' C26' 7(4) 3 .
N2' C22' C24' C26' -3(4) . .
N2 C23' C25' C26' -19(4) 3 .
N2' C23' C25' C26' -8(4) . .
C22' C24' C26' C25' -2(3) . .
C22' C24' C26' C27' 177.3(19) . .
C23' C25' C26' C24' 7(3) . .
C23' C25' C26' C27' -172(2) . .
C28' C27' C26' C24' 33(3) . .
C31' C27' C26' C24' -155(2) . .
C28' C27' C26' C25' -147(2) . .
C31' C27' C26' C25' 24(3) . .
C30A N1A C29A C28A 2.1(16) . .
Zn2 N1A C29A C28A -164.6(12) . .
C29A N1A C30A C31A -1.8(12) . .
Zn2 N1A C30A C31A 165.5(10) . .
N1A C29A C28A C27A -1.5(17) . .
C31A C27A C28A C29A 0.3(12) . .
C27A C27A C28A C29A -179.1(19) 5 .
C28A C27A C31A C30A 0.1(5) . .
C27A C27A C31A C30A 179.5(18) 5 .
N1A C30A C31A C27A 0.8(6) . .
C31' C30' N1' C29' -1(4) . .
C28' C29' N1' C30' 0(4) . .
C28' C29' N1' C30' -96(3) 5_675 .
C24 C22 N2 N2' -156(14) . 3_445
C24 C22 N2 C23 10(5) . .
N2' C22 N2 C23 165(17) 3_445 .
C24 C22 N2 Zn1 171.2(19) . 3_445
N2' C22 N2 Zn1 -33(13) 3_445 3_445
C25 C23 N2 N2' 156(17) . 3_445
C25 C23 N2 C22 -7(4) . .
N2' C23 N2 C22 -163(20) 3_445 .
C25 C23 N2 Zn1 -168.5(16) . 3_445
N2' C23 N2 Zn1 35(16) 3_445 3_445
C25' C23' N2' N2 -51(15) . 3
N2 C23' N2' C22' 53(12) 3 .
C25' C23' N2' C22' 2(5) . .
N2 C23' N2' Zn1 -136(16) 3 .
C25' C23' N2' Zn1 173(2) . .
C24' C22' N2' N2 48(14) . 3
N2 C22' N2' C23' -44(11) 3 .
C24' C22' N2' C23' 4(4) . .
N2 C22' N2' Zn1 144(15) 3 .
C24' C22' N2' Zn1 -168(2) . .
O13 Zn1 N2' N2 4(16) . 3
O12 Zn1 N2' N2 -122(16) . 3
O2 Zn1 N2' N2 111(15) . 3
O13 Zn1 N2' C23' 86(3) . .
O12 Zn1 N2' C23' -39(4) . .
O2 Zn1 N2' C23' -166(3) . .
N2 Zn1 N2' C23' 82(15) 3 .
O13 Zn1 N2' C22 -80(3) . 3
O12 Zn1 N2' C22 155(3) . 3
O2 Zn1 N2' C22 28(4) . 3
N2 Zn1 N2' C22 -83(16) 3 3
O13 Zn1 N2' C22' -104(3) . .
O12 Zn1 N2' C22' 131(3) . .
O2 Zn1 N2' C22' 4(3) . .
N2 Zn1 N2' C22' -108(17) 3 .
O13 Zn1 N2' C23 60(3) . 3
O12 Zn1 N2' C23 -65(3) . 3
O2 Zn1 N2' C23 168(2) . 3
N2 Zn1 N2' C23 56(14) 3 3
C7 C6 N3 O4 158.0(18) . .
C5 C6 N3 O4 -22(3) . .
C7 C6 N3 O3 -19(2) . .
C5 C6 N3 O3 161.0(16) . .
C14 C13 N4 O8 -161.8(17) . .
C12 C13 N4 O8 23(3) . .
C14 C13 N4 O7 13(3) . .
C12 C13 N4 O7 -162.5(18) . .
C19 C20 N5 O9 -134(3) . .
C21 C20 N5 O9 44(3) . .
C19 C20 N5 O10 43(3) . .
C21 C20 N5 O10 -139(2) . .
C19 C18 N5' O10' -179(3) . .
C17 C18 N5' O10' 19(3) . .
C19 C18 N5' O9' 4(4) . .
C17 C18 N5' O9' -159(4) . .

loop_
_platon_squeeze_void_nr
_platon_squeeze_void_average_x
_platon_squeeze_void_average_y
_platon_squeeze_void_average_z
_platon_squeeze_void_volume
_platon_squeeze_void_count_electrons
1 1.000 0.088 0.250 252.9 92.7
2 1.000 -0.089 0.750 252.8 93.3
3 0.500 0.411 0.750 252.8 93.3
4 0.500 0.588 0.250 252.9 92.7
